data_1573951
loop_
_publ_author_name
'Ye, Yating'
'Poncet, Maxime'
'Yaltseva, Polina'
'Salcedo-Abraira, Pablo'
'Rodr&#xed;guez-Di&#xe9;guez, Antonio'
'Mart&#xed;n, Javier Heredia'
'Cuevas-Contreras, Laura'
'Cruz, Carlos M.'
'Doistau, Benjamin'
'Piguet, Claude'
'Wenger, Oliver S.'
'Herrera, Juan Manuel'
'Jim&#xe9;nez, Juan-Ram&#xf3;n'

_publ_section_title
;
 Modulating the spin-flip rates and emission energies through ligand
 design in chromium(iii) molecular rubies.
;
_journal_issue 12
_journal_name_full 'Chemical science'
_journal_page_first 5205
_journal_page_last 5213
_journal_paper_doi 10.1039/d4sc08021a
_journal_volume 16
_journal_year 2025
_chemical_formula_moiety 'C34 H38 Cr I4.001 N10, 3(C F3 O3 S), C4 H10 O, C2 H3 N'
_chemical_formula_sum 'C43 H51 Cr F9 I4 N11 O10 S3'
_chemical_formula_weight 1708.72
_space_group_crystal_system monoclinic
_space_group_IT_number 14
_space_group_name_Hall '-P 2yn'
_space_group_name_H-M_alt 'P 1 21/n 1'
_atom_sites_solution_hydrogens geom
_atom_sites_solution_primary heavy
_audit_creation_date 2023-05-17
_audit_creation_method
;
Olex2 1.5
(compiled 2023.03.06 svn.rbb2c1857 for OlexSys, GUI svn.r6748)
;
_audit_update_record
;
2024-11-22 deposited with the CCDC.	2025-02-07 downloaded from the CCDC.
;
_cell_angle_alpha 90
_cell_angle_beta 100.6638(16)
_cell_angle_gamma 90
_cell_formula_units_Z 4
_cell_length_a 11.8195(5)
_cell_length_b 22.8812(10)
_cell_length_c 22.7016(10)
_cell_measurement_reflns_used 9867
_cell_measurement_temperature 100
_cell_measurement_theta_max 23.268
_cell_measurement_theta_min 2.300
_cell_volume 6033.5(5)
_computing_cell_refinement 'SAINT V8.40B (?, 2016)'
_computing_data_reduction 'SAINT V8.40B (?, 2016)'
_computing_molecular_graphics 'Olex2 1.5 (Dolomanov et al., 2009)'
_computing_publication_material 'Olex2 1.5 (Dolomanov et al., 2009)'
_computing_structure_refinement 'SHELXL 2013/4 (Sheldrick, 2015)'
_computing_structure_solution 'SHELXS  (Sheldrick, 2008)'
_diffrn_ambient_temperature 100.0
_diffrn_measured_fraction_theta_full 0.995
_diffrn_measured_fraction_theta_max 0.995
_diffrn_measurement_device_type 'Bruker VENTURE'
_diffrn_radiation_type MoK\a
_diffrn_radiation_wavelength 0.71073
_diffrn_reflns_av_R_equivalents 0.0548
_diffrn_reflns_av_unetI/netI 0.0369
_diffrn_reflns_Laue_measured_fraction_full 0.995
_diffrn_reflns_Laue_measured_fraction_max 0.995
_diffrn_reflns_limit_h_max 15
_diffrn_reflns_limit_h_min -15
_diffrn_reflns_limit_k_max 30
_diffrn_reflns_limit_k_min -30
_diffrn_reflns_limit_l_max 30
_diffrn_reflns_limit_l_min -28
_diffrn_reflns_number 92085
_diffrn_reflns_point_group_measured_fraction_full 0.995
_diffrn_reflns_point_group_measured_fraction_max 0.995
_diffrn_reflns_theta_full 25.242
_diffrn_reflns_theta_max 28.303
_diffrn_reflns_theta_min 1.966
_diffrn_source_current 1.0
_diffrn_source_power 0.05
_diffrn_source_voltage 50.0
_exptl_absorpt_coefficient_mu 2.428
_exptl_absorpt_correction_T_max 1.0000
_exptl_absorpt_correction_T_min 0.6479
_exptl_absorpt_correction_type numerical
_exptl_absorpt_process_details
'SADABS-2016/2 (Bruker,2016/2) was used for absorption correction. wR2(int) was 0.0865 before and 0.0509 after correction. The Ratio of minimum to maximum transmission is 0.6479. The \l/2 correction factor is Not present.'
_exptl_crystal_colour 'metallic orangish red'
_exptl_crystal_colour_lustre metallic
_exptl_crystal_colour_modifier orangish
_exptl_crystal_colour_primary red
_exptl_crystal_density_diffrn 1.881
_exptl_crystal_description plate
_exptl_crystal_F_000 3324
_exptl_crystal_size_max 0.247
_exptl_crystal_size_mid 0.101
_exptl_crystal_size_min 0.051
_refine_diff_density_max 3.101
_refine_diff_density_min -1.537
_refine_diff_density_rms 0.180
_refine_ls_extinction_method none
_refine_ls_goodness_of_fit_ref 1.073
_refine_ls_hydrogen_treatment constr
_refine_ls_matrix_type full
_refine_ls_number_parameters 772
_refine_ls_number_reflns 14938
_refine_ls_number_restraints 95
_refine_ls_restrained_S_all 1.140
_refine_ls_R_factor_all 0.0816
_refine_ls_R_factor_gt 0.0611
_refine_ls_shift/su_max 0.004
_refine_ls_shift/su_mean 0.000
_refine_ls_structure_factor_coef Fsqd
_refine_ls_weighting_details 'w=1/[\s^2^(Fo^2^)+(0.0517P)^2^+64.6730P] where P=(Fo^2^+2Fc^2^)/3'
_refine_ls_weighting_scheme calc
_refine_ls_wR_factor_gt 0.1406
_refine_ls_wR_factor_ref 0.1540
_reflns_Friedel_coverage 0.000
_reflns_number_gt 11878
_reflns_number_total 14938
_reflns_threshold_expression 'I > 2\s(I)'
_cod_data_source_file d4sc08021a2.cif
_cod_data_source_block ed1
_cod_depositor_comments 'Adding full bibliography for 1573949--1573951.cif.'
_cod_database_code 1573951
_shelxl_version_number 2013-4
_shelx_space_group_comment
;
The symmetry employed for this shelxl refinement is uniquely defined
by the following loop, which should always be used as a source of
symmetry information in preference to the above space-group names.
They are only intended as comments.
;
_shelx_estimated_absorpt_t_max 0.886
_shelx_estimated_absorpt_t_min 0.585
_olex2_refinement_description
;
1. Fixed Uiso
 At 1.2 times of:
  All C(H) groups, All C(H,H) groups, All C(H,H,H,H) groups
 At 1.5 times of:
  All C(H,H,H) groups, All C(H,H,H,H,H,H) groups
2. Restrained distances
 C2S-C1SA \\sim C2S-C1SB
 with sigma of 0.02
 O1S-C3SB \\sim O1S-C3SA
 with sigma of 0.02
 F8-C37 \\sim I1B-C3 \\sim I1A-C3
 with sigma of 0.02
3. Uiso/Uaniso restraints and constraints
Uanis(C3SB) \\sim Ueq, Uanis(C3SA) \\sim Ueq, Uanis(C1SA) \\sim Ueq,
Uanis(C1SB) \\sim Ueq: with sigma of 0.01 and sigma for terminal atoms of 0.005
Uanis(C1SB) \\sim Ueq, Uanis(C1SA) \\sim Ueq, Uanis(C3SB) \\sim Ueq,
Uanis(C3SA) \\sim Ueq: with sigma of 0.005 and sigma for terminal atoms of 0.01
Uanis(F1) \\sim Ueq, Uanis(F3) \\sim Ueq, Uanis(F2) \\sim Ueq: with sigma of
0.005 and sigma for terminal atoms of 0.01
Uanis(F4) \\sim Ueq, Uanis(C36) \\sim Ueq, Uanis(F5) \\sim Ueq, Uanis(F6) \\sim
Ueq, Uanis(O5) \\sim Ueq, Uanis(S2) \\sim Ueq, Uanis(O6) \\sim Ueq, Uanis(O4)
\\sim Ueq: with sigma of 0.005 and sigma for terminal atoms of 0.01
4. Others
 Sof(H4SD)=Sof(H4SE)=Sof(H4SF)=Sof(C3SB)=Sof(H3SC)=Sof(H3SD)=1-FVAR(1)
 Sof(H4SA)=Sof(H4SB)=Sof(H4SC)=Sof(C3SA)=Sof(H3SA)=Sof(H3SB)=FVAR(1)
 Sof(H2SC)=Sof(H2SD)=Sof(C1SB)=Sof(H1SD)=Sof(H1SE)=Sof(H1SF)=1-FVAR(2)
 Sof(H2SA)=Sof(H2SB)=Sof(C1SA)=Sof(H1SA)=Sof(H1SB)=Sof(H1SC)=FVAR(2)
 Sof(I1A)=Sof(I1B)=FVAR(3)
5.a Secondary CH2 refined with riding coordinates:
 C6(H6A,H6B), C12(H12A,H12B), C23(H23A,H23B), C29(H29A,H29B), C2S(H2SA,H2SB),
 C2S(H2SC,H2SD), C3SA(H3SA,H3SB), C3SB(H3SC,H3SD)
5.b Aromatic/amide H refined with riding coordinates:
 C8(H8), C9(H9), C10(H10), C25(H25), C26(H26), C27(H27)
5.c Idealised Me refined as rotating group:
 C1(H1A,H1B,H1C), C5(H5A,H5B,H5C), C14(H14A,H14B,H14C), C17(H17A,H17B,H17C),
 C18(H18A,H18B,H18C), C22(H22A,H22B,H22C), C31(H31A,H31B,H31C), C34(H34A,H34B,
 H34C), C4S(H4SA,H4SB,H4SC), C4S(H4SD,H4SE,H4SF), C1SA(H1SA,H1SB,H1SC),
 C1SB(H1SD,H1SE,H1SF), C0AA(H0AA,H0AB,H0AC)
;
_olex2_submission_special_instructions 'No special instructions were received'

loop_
_space_group_symop_operation_xyz
'x, y, z'
'-x+1/2, y+1/2, -z+1/2'
'-x, -y, -z'
'x-1/2, -y-1/2, z-1/2'

loop_
_atom_site_label
_atom_site_type_symbol
_atom_site_fract_x
_atom_site_fract_y
_atom_site_fract_z
_atom_site_U_iso_or_equiv
_atom_site_adp_type
_atom_site_occupancy
_atom_site_site_symmetry_order
_atom_site_calc_flag
_atom_site_refinement_flags_posn
_atom_site_refinement_flags_adp
_atom_site_refinement_flags_occupancy
_atom_site_disorder_assembly
_atom_site_disorder_group
I2 I 1.13792(4) 0.32475(2) 0.10645(2) 0.02906(11) Uani 1 1 d . . . . .
I3 I 1.19960(4) 0.15962(2) 0.32058(2) 0.03472(12) Uani 1 1 d . . . . .
I4 I 0.32355(4) 0.46962(2) 0.19553(2) 0.03444(12) Uani 1 1 d . . . . .
Cr1 Cr 0.77518(7) 0.32539(4) 0.27393(4) 0.01438(17) Uani 1 1 d . . . . .
N1 N 0.6821(4) 0.3119(2) 0.3414(2) 0.0167(9) Uani 1 1 d . . . . .
N2 N 0.6498(4) 0.2563(2) 0.3539(2) 0.0175(9) Uani 1 1 d . . . . .
N3 N 0.6804(4) 0.25708(19) 0.2275(2) 0.0160(9) Uani 1 1 d . . . . .
N4 N 0.8044(4) 0.3202(2) 0.1463(2) 0.0181(9) Uani 1 1 d . . . . .
N5 N 0.8622(4) 0.3326(2) 0.2033(2) 0.0168(9) Uani 1 1 d . . . . .
N6 N 0.9070(4) 0.2704(2) 0.3122(2) 0.0187(9) Uani 1 1 d . . . . .
N7 N 0.9734(4) 0.2859(2) 0.3660(2) 0.0214(10) Uani 1 1 d . . . . .
N8 N 0.8683(4) 0.3952(2) 0.3199(2) 0.0176(9) Uani 1 1 d . . . . .
N9 N 0.6812(4) 0.4416(2) 0.2286(2) 0.0198(10) Uani 1 1 d . . . . .
N10 N 0.6496(4) 0.3854(2) 0.2391(2) 0.0175(9) Uani 1 1 d . . . . .
C1 C 0.6377(6) 0.4132(3) 0.3753(3) 0.0273(13) Uani 1 1 d . . . . .
H1A H 0.7186 0.4244 0.3879 0.041 Uiso 1 1 calc R U . . .
H1B H 0.5923 0.4292 0.4035 0.041 Uiso 1 1 calc R U . . .
H1C H 0.6086 0.4285 0.3351 0.041 Uiso 1 1 calc R U . . .
C2 C 0.6281(5) 0.3480(3) 0.3745(3) 0.0198(11) Uani 1 1 d . . . . .
C3 C 0.5614(5) 0.3153(3) 0.4101(3) 0.0272(13) Uani 1 1 d D . . . .
C4 C 0.5797(5) 0.2559(3) 0.3941(3) 0.0259(13) Uani 1 1 d . . . . .
C5 C 0.5336(6) 0.2016(3) 0.4166(3) 0.0333(15) Uani 1 1 d . . . . .
H5A H 0.5000 0.1769 0.3826 0.050 Uiso 1 1 calc R U . . .
H5B H 0.4743 0.2117 0.4398 0.050 Uiso 1 1 calc R U . . .
H5C H 0.5962 0.1805 0.4422 0.050 Uiso 1 1 calc R U . . .
C6 C 0.6881(5) 0.2062(2) 0.3238(3) 0.0193(11) Uani 1 1 d . . . . .
H6A H 0.6579 0.1699 0.3389 0.023 Uiso 1 1 calc R U . . .
H6B H 0.7732 0.2042 0.3325 0.023 Uiso 1 1 calc R U . . .
C7 C 0.6469(5) 0.2105(2) 0.2575(3) 0.0199(11) Uani 1 1 d . . . . .
C8 C 0.5736(7) 0.1681(3) 0.2284(3) 0.0334(16) Uani 1 1 d . . . . .
H8 H 0.5503 0.1364 0.2503 0.040 Uiso 1 1 calc R U . . .
C9 C 0.5344(8) 0.1722(3) 0.1671(3) 0.044(2) Uani 1 1 d . . . . .
H9 H 0.4835 0.1437 0.1466 0.053 Uiso 1 1 calc R U . . .
C10 C 0.5712(6) 0.2191(3) 0.1363(3) 0.0306(14) Uani 1 1 d . . . . .
H10 H 0.5469 0.2225 0.0941 0.037 Uiso 1 1 calc R U . . .
C11 C 0.6430(5) 0.2604(2) 0.1674(3) 0.0198(11) Uani 1 1 d . . . . .
C12 C 0.6807(5) 0.3111(2) 0.1333(3) 0.0193(11) Uani 1 1 d . . . . .
H12A H 0.6561 0.3040 0.0898 0.023 Uiso 1 1 calc R U . . .
H12B H 0.6419 0.3471 0.1434 0.023 Uiso 1 1 calc R U . . .
C13 C 0.8777(5) 0.3179(3) 0.1073(3) 0.0217(11) Uani 1 1 d . . . . .
C14 C 0.8409(6) 0.3059(3) 0.0424(3) 0.0311(14) Uani 1 1 d . . . . .
H14A H 0.8289 0.2638 0.0362 0.047 Uiso 1 1 calc R U . . .
H14B H 0.9006 0.3193 0.0208 0.047 Uiso 1 1 calc R U . . .
H14C H 0.7689 0.3267 0.0274 0.047 Uiso 1 1 calc R U . . .
C15 C 0.9855(5) 0.3283(2) 0.1399(3) 0.0200(11) Uani 1 1 d . . . . .
C16 C 0.9744(5) 0.3379(2) 0.1990(3) 0.0211(11) Uani 1 1 d . . . . .
C17 C 1.0686(5) 0.3539(3) 0.2491(3) 0.0211(11) Uani 1 1 d . . . . .
H17A H 1.0852 0.3957 0.2470 0.032 Uiso 1 1 calc R U . . .
H17B H 1.1377 0.3313 0.2460 0.032 Uiso 1 1 calc R U . . .
H17C H 1.0450 0.3452 0.2874 0.032 Uiso 1 1 calc R U . . .
C18 C 0.9262(6) 0.1972(3) 0.2312(3) 0.0312(14) Uani 1 1 d . . . . .
H18A H 0.8621 0.1715 0.2356 0.047 Uiso 1 1 calc R U . . .
H18B H 0.9888 0.1740 0.2203 0.047 Uiso 1 1 calc R U . . .
H18C H 0.9000 0.2261 0.1997 0.047 Uiso 1 1 calc R U . . .
C19 C 0.9685(5) 0.2279(3) 0.2889(3) 0.0244(12) Uani 1 1 d . . . . .
C20 C 1.0706(5) 0.2187(3) 0.3296(3) 0.0264(13) Uani 1 1 d . . . . .
C21 C 1.0736(5) 0.2557(3) 0.3769(3) 0.0256(13) Uani 1 1 d . . . . .
C22 C 1.1642(6) 0.2686(4) 0.4297(3) 0.0370(17) Uani 1 1 d . . . . .
H22A H 1.1874 0.3096 0.4286 0.056 Uiso 1 1 calc R U . . .
H22B H 1.2310 0.2434 0.4289 0.056 Uiso 1 1 calc R U . . .
H22C H 1.1343 0.2611 0.4664 0.056 Uiso 1 1 calc R U . . .
C23 C 0.9329(5) 0.3291(3) 0.4041(3) 0.0233(12) Uani 1 1 d . . . . .
H23A H 0.9851 0.3298 0.4436 0.028 Uiso 1 1 calc R U . . .
H23B H 0.8552 0.3180 0.4106 0.028 Uiso 1 1 calc R U . . .
C24 C 0.9283(5) 0.3884(3) 0.3765(3) 0.0229(12) Uani 1 1 d . . . . .
C25 C 0.9857(6) 0.4347(3) 0.4086(3) 0.0311(14) Uani 1 1 d . . . . .
H25 H 1.0241 0.4292 0.4488 0.037 Uiso 1 1 calc R U . . .
C26 C 0.9864(7) 0.4882(3) 0.3821(4) 0.0384(17) Uani 1 1 d . . . . .
H26 H 1.0265 0.5200 0.4033 0.046 Uiso 1 1 calc R U . . .
C27 C 0.9282(6) 0.4954(3) 0.3239(3) 0.0275(13) Uani 1 1 d . . . . .
H27 H 0.9286 0.5322 0.3046 0.033 Uiso 1 1 calc R U . . .
C28 C 0.8691(5) 0.4486(2) 0.2940(3) 0.0204(11) Uani 1 1 d . . . . .
C29 C 0.8021(5) 0.4568(2) 0.2319(3) 0.0199(11) Uani 1 1 d . . . . .
H29A H 0.8080 0.4980 0.2197 0.024 Uiso 1 1 calc R U . . .
H29B H 0.8353 0.4319 0.2038 0.024 Uiso 1 1 calc R U . . .
C30 C 0.5884(5) 0.4767(3) 0.2133(3) 0.0239(12) Uani 1 1 d . . . . .
C31 C 0.5999(7) 0.5397(3) 0.1989(4) 0.0409(19) Uani 1 1 d . . . . .
H31A H 0.6448 0.5597 0.2337 0.061 Uiso 1 1 calc R U . . .
H31B H 0.5233 0.5574 0.1889 0.061 Uiso 1 1 calc R U . . .
H31C H 0.6392 0.5433 0.1647 0.061 Uiso 1 1 calc R U . . .
C32 C 0.4942(5) 0.4422(3) 0.2142(3) 0.0227(12) Uani 1 1 d . . . . .
C33 C 0.5327(5) 0.3859(2) 0.2301(3) 0.0197(11) Uani 1 1 d . . . . .
C34 C 0.4583(5) 0.3340(3) 0.2353(3) 0.0274(13) Uani 1 1 d . . . . .
H34A H 0.4352 0.3159 0.1958 0.041 Uiso 1 1 calc R U . . .
H34B H 0.3896 0.3465 0.2503 0.041 Uiso 1 1 calc R U . . .
H34C H 0.5014 0.3057 0.2631 0.041 Uiso 1 1 calc R U . . .
I1A I 0.47464(18) 0.33807(9) 0.47343(9) 0.0271(4) Uani 0.5007(14) 1 d D . P A 1
I1B I 0.44958(19) 0.35002(10) 0.45780(10) 0.0350(5) Uani 0.5007(14) 1 d D . P A 2
S1 S 0.89604(14) 0.18633(7) 0.50335(8) 0.0290(3) Uani 1 1 d . . . . .
F1 F 0.8833(8) 0.1002(4) 0.4289(4) 0.120(3) Uani 1 1 d . U . . .
F2 F 0.7510(5) 0.1002(3) 0.4825(3) 0.0758(18) Uani 1 1 d . U . . .
F3 F 0.9207(7) 0.0744(3) 0.5197(4) 0.099(2) Uani 1 1 d . U . . .
O1 O 1.0174(5) 0.1914(3) 0.5043(3) 0.0523(16) Uani 1 1 d . . . . .
O2 O 0.8656(5) 0.1899(3) 0.5618(3) 0.0530(16) Uani 1 1 d . . . . .
O3 O 0.8243(6) 0.2181(3) 0.4565(3) 0.0549(16) Uani 1 1 d . . . . .
C35 C 0.8600(9) 0.1109(4) 0.4844(6) 0.062(3) Uani 1 1 d . . . . .
S2 S 0.7756(2) 0.61446(14) 0.43458(11) 0.0617(7) Uani 1 1 d . U . . .
F4 F 0.8016(7) 0.5003(3) 0.4747(4) 0.098(2) Uani 1 1 d . U . . .
F5 F 0.6245(7) 0.5291(4) 0.4595(4) 0.109(3) Uani 1 1 d . U . . .
F6 F 0.7455(7) 0.5633(3) 0.5339(4) 0.088(2) Uani 1 1 d . U . . .
O4 O 0.7471(8) 0.5837(4) 0.3684(5) 0.099(3) Uani 1 1 d . U . . .
O5 O 0.6998(10) 0.6579(5) 0.4373(5) 0.118(4) Uani 1 1 d . U . . .
O6 O 0.8945(5) 0.6176(3) 0.4531(3) 0.0554(16) Uani 1 1 d . U . . .
C36 C 0.7344(11) 0.5478(6) 0.4758(6) 0.071(3) Uani 1 1 d . U . . .
S3 S 1.01370(12) 0.54059(6) 0.16500(7) 0.0215(3) Uani 1 1 d . . . . .
F7 F 0.9237(5) 0.4859(3) 0.0673(3) 0.0659(16) Uani 1 1 d . . . . .
F8 F 1.1082(5) 0.4967(3) 0.0791(2) 0.0572(14) Uani 1 1 d D . . . .
F9 F 0.9915(5) 0.5693(3) 0.0521(2) 0.0620(16) Uani 1 1 d . . . . .
O7 O 1.0357(4) 0.4855(2) 0.1955(2) 0.0343(11) Uani 1 1 d . . . . .
O8 O 0.9031(4) 0.56595(19) 0.1673(2) 0.0281(10) Uani 1 1 d . . . . .
O9 O 1.1071(5) 0.5814(3) 0.1768(3) 0.0495(15) Uani 1 1 d . . . . .
C37 C 1.0003(7) 0.5234(3) 0.0871(3) 0.0390(17) Uani 1 1 d D . . . .
O1S O 1.2012(5) 0.5849(3) 0.3838(3) 0.0462(14) Uani 1 1 d D . . . .
C2S C 1.2589(11) 0.5615(6) 0.3400(5) 0.078(4) Uani 1 1 d D . . . .
H2SA H 1.2618 0.5916 0.3089 0.094 Uiso 0.54(4) 1 calc R U P B 1
H2SB H 1.2142 0.5279 0.3203 0.094 Uiso 0.54(4) 1 calc R U P B 1
H2SC H 1.3110 0.5912 0.3278 0.094 Uiso 0.46(4) 1 calc R U P B 2
H2SD H 1.2025 0.5497 0.3041 0.094 Uiso 0.46(4) 1 calc R U P B 2
C4S C 1.1998(10) 0.6494(5) 0.4646(5) 0.065(3) Uani 1 1 d . . . . .
H4SA H 1.1163 0.6557 0.4559 0.098 Uiso 0.70(4) 1 calc R U P C 1
H4SB H 1.2376 0.6836 0.4857 0.098 Uiso 0.70(4) 1 calc R U P C 1
H4SC H 1.2175 0.6146 0.4898 0.098 Uiso 0.70(4) 1 calc R U P C 1
H4SD H 1.1961 0.6889 0.4476 0.098 Uiso 0.30(4) 1 calc R U P C 2
H4SE H 1.2317 0.6513 0.5076 0.098 Uiso 0.30(4) 1 calc R U P C 2
H4SF H 1.1222 0.6327 0.4586 0.098 Uiso 0.30(4) 1 calc R U P C 2
C1SA C 1.3782(17) 0.5418(12) 0.3647(11) 0.071(8) Uani 0.54(4) 1 d D U P B 1
H1SA H 1.4061 0.5617 0.4029 0.106 Uiso 0.54(4) 1 calc R U P B 1
H1SB H 1.4286 0.5513 0.3363 0.106 Uiso 0.54(4) 1 calc R U P B 1
H1SC H 1.3785 0.4995 0.3713 0.106 Uiso 0.54(4) 1 calc R U P B 1
C3SA C 1.2423(13) 0.6410(6) 0.4074(7) 0.052(5) Uani 0.70(4) 1 d D U P C 1
H3SA H 1.2127 0.6724 0.3786 0.063 Uiso 0.70(4) 1 calc R U P C 1
H3SB H 1.3275 0.6421 0.4147 0.063 Uiso 0.70(4) 1 calc R U P C 1
C1SB C 1.327(4) 0.5090(15) 0.3670(16) 0.107(14) Uani 0.46(4) 1 d D U P B 2
H1SD H 1.3724 0.5195 0.4062 0.160 Uiso 0.46(4) 1 calc R U P B 2
H1SE H 1.3792 0.4963 0.3405 0.160 Uiso 0.46(4) 1 calc R U P B 2
H1SF H 1.2744 0.4771 0.3718 0.160 Uiso 0.46(4) 1 calc R U P B 2
C3SB C 1.277(4) 0.611(3) 0.4332(17) 0.087(16) Uani 0.30(4) 1 d D U P C 2
H3SC H 1.3368 0.6347 0.4190 0.104 Uiso 0.30(4) 1 calc R U P C 2
H3SD H 1.3158 0.5804 0.4609 0.104 Uiso 0.30(4) 1 calc R U P C 2
N1S N 0.6847(7) 0.4435(3) 0.0902(3) 0.0501(18) Uani 1 1 d . . . . .
C0AA C 0.6720(11) 0.4415(5) -0.0246(5) 0.068(3) Uani 1 1 d . . . . .
H0AA H 0.6333 0.4768 -0.0427 0.102 Uiso 1 1 calc R U . . .
H0AB H 0.6280 0.4069 -0.0408 0.102 Uiso 1 1 calc R U . . .
H0AC H 0.7497 0.4394 -0.0338 0.102 Uiso 1 1 calc R U . . .
C1AA C 0.6795(8) 0.4436(4) 0.0399(4) 0.0440(18) Uani 1 1 d . . . . .

loop_
_atom_site_aniso_label
_atom_site_aniso_U_11
_atom_site_aniso_U_22
_atom_site_aniso_U_33
_atom_site_aniso_U_23
_atom_site_aniso_U_13
_atom_site_aniso_U_12
I2 0.0254(2) 0.0370(2) 0.0268(2) -0.00597(17) 0.01033(16) -0.00491(17)
I3 0.0232(2) 0.0243(2) 0.0570(3) 0.01158(19) 0.00815(19) 0.01024(16)
I4 0.0238(2) 0.0241(2) 0.0507(3) -0.00277(19) -0.00553(18) 0.00985(16)
Cr1 0.0154(4) 0.0100(4) 0.0173(4) 0.0012(3) 0.0019(3) 0.0010(3)
N1 0.016(2) 0.014(2) 0.021(2) 0.0006(17) 0.0053(18) -0.0012(17)
N2 0.020(2) 0.014(2) 0.018(2) 0.0013(17) 0.0025(18) -0.0020(17)
N3 0.017(2) 0.013(2) 0.018(2) 0.0009(17) 0.0015(17) -0.0002(17)
N4 0.021(2) 0.018(2) 0.015(2) -0.0025(18) 0.0004(18) 0.0003(18)
N5 0.020(2) 0.014(2) 0.015(2) 0.0000(17) 0.0014(18) 0.0012(17)
N6 0.015(2) 0.015(2) 0.025(3) 0.0052(19) 0.0015(18) 0.0054(17)
N7 0.018(2) 0.023(2) 0.022(2) 0.004(2) -0.0011(19) -0.0013(19)
N8 0.018(2) 0.015(2) 0.021(2) -0.0005(18) 0.0065(18) 0.0001(17)
N9 0.025(2) 0.011(2) 0.023(2) 0.0016(18) 0.003(2) -0.0008(18)
N10 0.018(2) 0.012(2) 0.021(2) 0.0027(18) 0.0013(18) 0.0005(17)
C1 0.029(3) 0.018(3) 0.037(4) -0.006(2) 0.010(3) 0.000(2)
C2 0.018(3) 0.022(3) 0.020(3) -0.003(2) 0.004(2) -0.002(2)
C3 0.023(3) 0.031(3) 0.030(3) -0.005(3) 0.011(3) -0.007(2)
C4 0.027(3) 0.026(3) 0.027(3) 0.000(2) 0.009(2) -0.006(2)
C5 0.036(4) 0.027(3) 0.041(4) -0.002(3) 0.016(3) -0.010(3)
C6 0.022(3) 0.013(2) 0.022(3) 0.004(2) 0.002(2) 0.001(2)
C7 0.025(3) 0.009(2) 0.024(3) 0.003(2) 0.002(2) 0.001(2)
C8 0.047(4) 0.015(3) 0.035(4) 0.005(3) -0.004(3) -0.012(3)
C9 0.070(6) 0.025(3) 0.030(4) 0.003(3) -0.011(4) -0.027(4)
C10 0.044(4) 0.019(3) 0.025(3) 0.000(2) -0.005(3) -0.008(3)
C11 0.022(3) 0.017(3) 0.019(3) 0.003(2) 0.000(2) 0.001(2)
C12 0.022(3) 0.018(3) 0.017(3) 0.002(2) 0.000(2) 0.001(2)
C13 0.027(3) 0.021(3) 0.018(3) 0.000(2) 0.006(2) -0.003(2)
C14 0.032(3) 0.038(4) 0.023(3) -0.003(3) 0.005(3) -0.006(3)
C15 0.021(3) 0.020(3) 0.021(3) -0.001(2) 0.009(2) -0.001(2)
C16 0.021(3) 0.018(3) 0.025(3) 0.003(2) 0.007(2) 0.003(2)
C17 0.018(3) 0.023(3) 0.022(3) 0.002(2) 0.002(2) 0.000(2)
C18 0.033(3) 0.017(3) 0.044(4) -0.003(3) 0.009(3) 0.007(2)
C19 0.024(3) 0.017(3) 0.034(3) 0.005(2) 0.011(3) 0.006(2)
C20 0.019(3) 0.021(3) 0.040(4) 0.014(3) 0.008(3) 0.009(2)
C21 0.017(3) 0.023(3) 0.036(3) 0.014(3) 0.003(2) 0.002(2)
C22 0.022(3) 0.054(5) 0.032(4) 0.022(3) -0.003(3) 0.004(3)
C23 0.022(3) 0.027(3) 0.019(3) 0.006(2) 0.001(2) 0.000(2)
C24 0.021(3) 0.024(3) 0.023(3) 0.000(2) 0.002(2) -0.001(2)
C25 0.032(3) 0.035(4) 0.024(3) -0.006(3) -0.005(3) -0.005(3)
C26 0.042(4) 0.026(3) 0.043(4) -0.013(3) -0.005(3) -0.007(3)
C27 0.030(3) 0.014(3) 0.037(4) -0.001(2) 0.001(3) -0.001(2)
C28 0.020(3) 0.016(3) 0.025(3) 0.000(2) 0.005(2) -0.001(2)
C29 0.021(3) 0.011(2) 0.027(3) 0.001(2) 0.003(2) -0.001(2)
C30 0.027(3) 0.017(3) 0.026(3) 0.000(2) 0.000(2) 0.002(2)
C31 0.034(4) 0.017(3) 0.069(5) 0.013(3) 0.003(4) 0.004(3)
C32 0.018(3) 0.021(3) 0.027(3) 0.002(2) -0.002(2) 0.007(2)
C33 0.018(3) 0.016(3) 0.023(3) 0.000(2) -0.001(2) 0.002(2)
C34 0.020(3) 0.015(3) 0.044(4) 0.002(3) -0.001(3) 0.002(2)
I1A 0.0263(8) 0.0249(8) 0.0331(9) -0.0063(6) 0.0132(6) -0.0034(5)
I1B 0.0335(10) 0.0368(10) 0.0410(11) -0.0079(7) 0.0230(8) -0.0054(6)
S1 0.0298(8) 0.0278(8) 0.0284(8) -0.0005(6) 0.0029(6) -0.0071(6)
F1 0.127(6) 0.118(6) 0.116(6) -0.075(5) 0.022(5) 0.005(5)
F2 0.056(3) 0.055(3) 0.111(5) -0.010(3) 0.003(3) -0.020(3)
F3 0.084(4) 0.046(3) 0.157(6) 0.012(4) -0.002(4) 0.009(3)
O1 0.038(3) 0.085(5) 0.034(3) 0.005(3) 0.005(2) -0.022(3)
O2 0.047(3) 0.077(4) 0.038(3) -0.008(3) 0.016(3) -0.007(3)
O3 0.054(4) 0.051(4) 0.052(4) 0.019(3) -0.011(3) -0.007(3)
C35 0.054(6) 0.041(5) 0.089(8) -0.011(5) 0.006(5) 0.004(4)
S2 0.0379(11) 0.0973(19) 0.0546(13) 0.0359(13) 0.0209(10) 0.0315(12)
F4 0.092(5) 0.078(4) 0.130(6) -0.029(4) 0.033(4) 0.006(4)
F5 0.091(5) 0.099(5) 0.134(6) -0.035(5) 0.012(5) -0.017(4)
F6 0.090(5) 0.083(4) 0.093(5) -0.014(4) 0.024(4) -0.003(4)
O4 0.090(5) 0.076(5) 0.120(6) -0.044(5) -0.009(5) 0.011(4)
O5 0.121(7) 0.129(7) 0.096(6) -0.037(5) -0.001(5) 0.076(6)
O6 0.042(3) 0.047(3) 0.069(4) 0.018(3) -0.012(3) -0.004(3)
C36 0.067(5) 0.072(5) 0.076(5) -0.009(4) 0.013(4) 0.002(4)
S3 0.0209(7) 0.0166(6) 0.0266(7) 0.0018(5) 0.0038(6) -0.0022(5)
F7 0.061(3) 0.071(4) 0.064(4) -0.034(3) 0.006(3) -0.008(3)
F8 0.055(3) 0.077(4) 0.043(3) 0.006(3) 0.019(2) 0.033(3)
F9 0.088(4) 0.066(3) 0.033(3) 0.016(2) 0.014(3) 0.036(3)
O7 0.039(3) 0.022(2) 0.044(3) 0.011(2) 0.014(2) 0.008(2)
O8 0.031(2) 0.019(2) 0.037(3) -0.0001(18) 0.011(2) 0.0066(17)
O9 0.035(3) 0.051(3) 0.060(4) 0.000(3) 0.002(3) -0.027(3)
C37 0.045(4) 0.037(4) 0.033(4) -0.004(3) 0.002(3) 0.010(3)
O1S 0.057(4) 0.042(3) 0.039(3) -0.009(2) 0.008(3) -0.002(3)
C2S 0.074(8) 0.116(11) 0.045(6) -0.031(6) 0.015(5) 0.000(7)
C4S 0.062(6) 0.062(6) 0.063(6) -0.024(5) -0.009(5) 0.002(5)
C1SA 0.068(9) 0.075(9) 0.070(9) -0.006(5) 0.016(5) 0.004(5)
C3SA 0.051(6) 0.051(6) 0.053(6) -0.002(4) 0.006(4) -0.007(4)
C1SB 0.107(15) 0.108(15) 0.105(14) -0.002(5) 0.019(6) 0.004(5)
C3SB 0.086(17) 0.087(17) 0.088(17) 0.000(5) 0.016(6) -0.001(5)
N1S 0.065(5) 0.038(4) 0.045(4) 0.006(3) 0.004(4) -0.013(3)
C0AA 0.078(7) 0.079(8) 0.049(6) 0.010(5) 0.017(5) 0.005(6)
C1AA 0.053(5) 0.038(4) 0.039(5) 0.005(3) 0.006(4) -0.001(4)

loop_
_atom_type_symbol
_atom_type_description
_atom_type_scat_dispersion_real
_atom_type_scat_dispersion_imag
_atom_type_scat_source
C C 0.0033 0.0016 'International Tables Vol C Tables 4.2.6.8 and 6.1.1.4'
H H 0.0000 0.0000 'International Tables Vol C Tables 4.2.6.8 and 6.1.1.4'
Cr Cr 0.3209 0.6236 'International Tables Vol C Tables 4.2.6.8 and 6.1.1.4'
F F 0.0171 0.0103 'International Tables Vol C Tables 4.2.6.8 and 6.1.1.4'
I I -0.4742 1.8119 'International Tables Vol C Tables 4.2.6.8 and 6.1.1.4'
N N 0.0061 0.0033 'International Tables Vol C Tables 4.2.6.8 and 6.1.1.4'
O O 0.0106 0.0060 'International Tables Vol C Tables 4.2.6.8 and 6.1.1.4'
S S 0.1246 0.1234 'International Tables Vol C Tables 4.2.6.8 and 6.1.1.4'

loop_
_geom_angle_atom_site_label_1
_geom_angle_atom_site_label_2
_geom_angle_atom_site_label_3
_geom_angle
_geom_angle_site_symmetry_1
_geom_angle_site_symmetry_3
_geom_angle_publ_flag
N1 Cr1 N3 87.28(18) . . ?
N1 Cr1 N8 92.69(18) . . ?
N1 Cr1 N10 86.51(19) . . ?
N3 Cr1 N8 178.97(19) . . ?
N5 Cr1 N1 175.28(19) . . ?
N5 Cr1 N3 88.06(18) . . ?
N5 Cr1 N8 91.99(18) . . ?
N5 Cr1 N10 94.36(19) . . ?
N6 Cr1 N1 93.53(19) . . ?
N6 Cr1 N3 92.80(19) . . ?
N6 Cr1 N5 85.95(19) . . ?
N6 Cr1 N8 88.23(19) . . ?
N6 Cr1 N10 175.8(2) . . ?
N10 Cr1 N3 91.38(18) . . ?
N10 Cr1 N8 87.59(18) . . ?
N2 N1 Cr1 119.9(3) . . ?
C2 N1 Cr1 133.7(4) . . ?
C2 N1 N2 105.8(4) . . ?
N1 N2 C6 120.8(4) . . ?
C4 N2 N1 112.1(5) . . ?
C4 N2 C6 127.0(5) . . ?
C7 N3 Cr1 120.7(4) . . ?
C11 N3 Cr1 120.6(4) . . ?
C11 N3 C7 118.5(5) . . ?
N5 N4 C12 121.8(5) . . ?
C13 N4 N5 111.0(5) . . ?
C13 N4 C12 127.2(5) . . ?
N4 N5 Cr1 118.8(4) . . ?
C16 N5 Cr1 134.3(4) . . ?
C16 N5 N4 105.9(5) . . ?
N7 N6 Cr1 118.7(4) . . ?
N7 N6 C19 105.6(5) . . ?
C19 N6 Cr1 132.9(4) . . ?
N6 N7 C23 120.7(5) . . ?
C21 N7 N6 111.6(5) . . ?
C21 N7 C23 127.7(5) . . ?
C24 N8 Cr1 121.1(4) . . ?
C28 N8 Cr1 120.9(4) . . ?
C28 N8 C24 118.0(5) . . ?
N10 N9 C29 120.6(4) . . ?
C30 N9 N10 111.6(5) . . ?
C30 N9 C29 127.8(5) . . ?
N9 N10 Cr1 119.3(4) . . ?
C33 N10 Cr1 134.5(4) . . ?
C33 N10 N9 105.5(4) . . ?
H1A C1 H1B 109.5 . . ?
H1A C1 H1C 109.5 . . ?
H1B C1 H1C 109.5 . . ?
C2 C1 H1A 109.5 . . ?
C2 C1 H1B 109.5 . . ?
C2 C1 H1C 109.5 . . ?
N1 C2 C1 125.0(5) . . ?
N1 C2 C3 111.0(5) . . ?
C3 C2 C1 124.0(5) . . ?
C2 C3 I1A 132.9(5) . . ?
C2 C3 I1B 125.3(5) . . ?
C4 C3 C2 103.1(5) . . ?
C4 C3 I1A 123.7(5) . . ?
C4 C3 I1B 130.8(5) . . ?
N2 C4 C3 107.9(5) . . ?
N2 C4 C5 123.4(6) . . ?
C3 C4 C5 128.7(6) . . ?
C4 C5 H5A 109.5 . . ?
C4 C5 H5B 109.5 . . ?
C4 C5 H5C 109.5 . . ?
H5A C5 H5B 109.5 . . ?
H5A C5 H5C 109.5 . . ?
H5B C5 H5C 109.5 . . ?
N2 C6 H6A 109.6 . . ?
N2 C6 H6B 109.6 . . ?
N2 C6 C7 110.4(4) . . ?
H6A C6 H6B 108.1 . . ?
C7 C6 H6A 109.6 . . ?
C7 C6 H6B 109.6 . . ?
N3 C7 C6 119.0(5) . . ?
N3 C7 C8 121.6(6) . . ?
C8 C7 C6 119.4(5) . . ?
C7 C8 H8 120.2 . . ?
C7 C8 C9 119.7(6) . . ?
C9 C8 H8 120.2 . . ?
C8 C9 H9 120.7 . . ?
C8 C9 C10 118.6(6) . . ?
C10 C9 H9 120.7 . . ?
C9 C10 H10 120.3 . . ?
C11 C10 C9 119.4(6) . . ?
C11 C10 H10 120.3 . . ?
N3 C11 C10 122.2(5) . . ?
N3 C11 C12 119.3(5) . . ?
C10 C11 C12 118.5(5) . . ?
N4 C12 C11 112.8(5) . . ?
N4 C12 H12A 109.0 . . ?
N4 C12 H12B 109.0 . . ?
C11 C12 H12A 109.0 . . ?
C11 C12 H12B 109.0 . . ?
H12A C12 H12B 107.8 . . ?
N4 C13 C14 123.6(6) . . ?
N4 C13 C15 106.5(5) . . ?
C15 C13 C14 129.9(6) . . ?
C13 C14 H14A 109.5 . . ?
C13 C14 H14B 109.5 . . ?
C13 C14 H14C 109.5 . . ?
H14A C14 H14B 109.5 . . ?
H14A C14 H14C 109.5 . . ?
H14B C14 H14C 109.5 . . ?
C13 C15 I2 125.2(4) . . ?
C13 C15 C16 107.7(5) . . ?
C16 C15 I2 126.9(4) . . ?
N5 C16 C15 108.9(5) . . ?
N5 C16 C17 125.0(5) . . ?
C15 C16 C17 126.0(5) . . ?
C16 C17 H17A 109.5 . . ?
C16 C17 H17B 109.5 . . ?
C16 C17 H17C 109.5 . . ?
H17A C17 H17B 109.5 . . ?
H17A C17 H17C 109.5 . . ?
H17B C17 H17C 109.5 . . ?
H18A C18 H18B 109.5 . . ?
H18A C18 H18C 109.5 . . ?
H18B C18 H18C 109.5 . . ?
C19 C18 H18A 109.5 . . ?
C19 C18 H18B 109.5 . . ?
C19 C18 H18C 109.5 . . ?
N6 C19 C18 123.7(6) . . ?
N6 C19 C20 107.9(6) . . ?
C20 C19 C18 128.4(6) . . ?
C19 C20 I3 126.5(5) . . ?
C21 C20 I3 124.8(5) . . ?
C21 C20 C19 108.7(5) . . ?
N7 C21 C20 106.2(5) . . ?
N7 C21 C22 121.6(6) . . ?
C20 C21 C22 132.0(6) . . ?
C21 C22 H22A 109.5 . . ?
C21 C22 H22B 109.5 . . ?
C21 C22 H22C 109.5 . . ?
H22A C22 H22B 109.5 . . ?
H22A C22 H22C 109.5 . . ?
H22B C22 H22C 109.5 . . ?
N7 C23 H23A 109.4 . . ?
N7 C23 H23B 109.4 . . ?
N7 C23 C24 111.0(5) . . ?
H23A C23 H23B 108.0 . . ?
C24 C23 H23A 109.4 . . ?
C24 C23 H23B 109.4 . . ?
N8 C24 C23 118.3(5) . . ?
N8 C24 C25 121.8(6) . . ?
C25 C24 C23 119.9(6) . . ?
C24 C25 H25 120.2 . . ?
C26 C25 C24 119.7(6) . . ?
C26 C25 H25 120.2 . . ?
C25 C26 H26 120.4 . . ?
C25 C26 C27 119.2(6) . . ?
C27 C26 H26 120.4 . . ?
C26 C27 H27 120.3 . . ?
C26 C27 C28 119.4(6) . . ?
C28 C27 H27 120.3 . . ?
N8 C28 C27 121.8(6) . . ?
N8 C28 C29 118.4(5) . . ?
C27 C28 C29 119.7(5) . . ?
N9 C29 C28 111.2(5) . . ?
N9 C29 H29A 109.4 . . ?
N9 C29 H29B 109.4 . . ?
C28 C29 H29A 109.4 . . ?
C28 C29 H29B 109.4 . . ?
H29A C29 H29B 108.0 . . ?
N9 C30 C31 121.9(6) . . ?
N9 C30 C32 106.1(5) . . ?
C32 C30 C31 132.0(6) . . ?
C30 C31 H31A 109.5 . . ?
C30 C31 H31B 109.5 . . ?
C30 C31 H31C 109.5 . . ?
H31A C31 H31B 109.5 . . ?
H31A C31 H31C 109.5 . . ?
H31B C31 H31C 109.5 . . ?
C30 C32 I4 125.8(4) . . ?
C30 C32 C33 108.1(5) . . ?
C33 C32 I4 126.1(4) . . ?
N10 C33 C32 108.7(5) . . ?
N10 C33 C34 125.3(5) . . ?
C32 C33 C34 126.0(5) . . ?
C33 C34 H34A 109.5 . . ?
C33 C34 H34B 109.5 . . ?
C33 C34 H34C 109.5 . . ?
H34A C34 H34B 109.5 . . ?
H34A C34 H34C 109.5 . . ?
H34B C34 H34C 109.5 . . ?
O1 S1 O2 113.6(4) . . ?
O1 S1 C35 105.7(5) . . ?
O2 S1 C35 100.7(5) . . ?
O3 S1 O1 115.1(4) . . ?
O3 S1 O2 116.2(4) . . ?
O3 S1 C35 103.1(5) . . ?
F1 C35 S1 108.2(8) . . ?
F2 C35 S1 111.9(7) . . ?
F2 C35 F1 107.7(9) . . ?
F3 C35 S1 113.1(8) . . ?
F3 C35 F1 106.1(9) . . ?
F3 C35 F2 109.5(10) . . ?
O4 S2 C36 94.6(6) . . ?
O5 S2 O4 109.5(6) . . ?
O5 S2 O6 126.2(7) . . ?
O5 S2 C36 109.7(7) . . ?
O6 S2 O4 108.9(5) . . ?
O6 S2 C36 103.2(5) . . ?
F4 C36 S2 115.6(9) . . ?
F4 C36 F5 106.1(10) . . ?
F5 C36 S2 116.2(9) . . ?
F6 C36 S2 106.5(8) . . ?
F6 C36 F4 106.1(10) . . ?
F6 C36 F5 105.4(10) . . ?
O7 S3 O8 114.8(3) . . ?
O7 S3 C37 104.9(3) . . ?
O8 S3 C37 102.1(3) . . ?
O9 S3 O7 114.6(4) . . ?
O9 S3 O8 113.8(3) . . ?
O9 S3 C37 104.6(4) . . ?
F7 C37 S3 115.2(6) . . ?
F7 C37 F8 104.8(6) . . ?
F7 C37 F9 110.9(7) . . ?
F8 C37 S3 107.2(5) . . ?
F9 C37 S3 114.0(5) . . ?
F9 C37 F8 103.5(6) . . ?
C2S O1S C3SA 115.2(9) . . ?
C2S O1S C3SB 113(2) . . ?
O1S C2S H2SA 108.9 . . ?
O1S C2S H2SB 108.9 . . ?
O1S C2S H2SC 110.1 . . ?
O1S C2S H2SD 110.1 . . ?
O1S C2S C1SA 113.3(12) . . ?
O1S C2S C1SB 107.8(17) . . ?
H2SA C2S H2SB 107.7 . . ?
H2SC C2S H2SD 108.5 . . ?
C1SA C2S H2SA 108.9 . . ?
C1SA C2S H2SB 108.9 . . ?
C1SB C2S H2SC 110.1 . . ?
C1SB C2S H2SD 110.1 . . ?
H4SA C4S H4SB 109.5 . . ?
H4SA C4S H4SC 109.5 . . ?
H4SB C4S H4SC 109.5 . . ?
H4SD C4S H4SE 109.5 . . ?
H4SD C4S H4SF 109.5 . . ?
H4SE C4S H4SF 109.5 . . ?
C3SA C4S H4SA 109.5 . . ?
C3SA C4S H4SB 109.5 . . ?
C3SA C4S H4SC 109.5 . . ?
C3SB C4S H4SD 109.5 . . ?
C3SB C4S H4SE 109.5 . . ?
C3SB C4S H4SF 109.5 . . ?
C2S C1SA H1SA 109.5 . . ?
C2S C1SA H1SB 109.5 . . ?
C2S C1SA H1SC 109.5 . . ?
H1SA C1SA H1SB 109.5 . . ?
H1SA C1SA H1SC 109.5 . . ?
H1SB C1SA H1SC 109.5 . . ?
O1S C3SA C4S 107.1(10) . . ?
O1S C3SA H3SA 110.3 . . ?
O1S C3SA H3SB 110.3 . . ?
C4S C3SA H3SA 110.3 . . ?
C4S C3SA H3SB 110.3 . . ?
H3SA C3SA H3SB 108.6 . . ?
C2S C1SB H1SD 109.5 . . ?
C2S C1SB H1SE 109.5 . . ?
C2S C1SB H1SF 109.5 . . ?
H1SD C1SB H1SE 109.5 . . ?
H1SD C1SB H1SF 109.5 . . ?
H1SE C1SB H1SF 109.5 . . ?
O1S C3SB C4S 105(3) . . ?
O1S C3SB H3SC 110.7 . . ?
O1S C3SB H3SD 110.7 . . ?
C4S C3SB H3SC 110.7 . . ?
C4S C3SB H3SD 110.7 . . ?
H3SC C3SB H3SD 108.8 . . ?
H0AA C0AA H0AB 109.5 . . ?
H0AA C0AA H0AC 109.5 . . ?
H0AB C0AA H0AC 109.5 . . ?
C1AA C0AA H0AA 109.5 . . ?
C1AA C0AA H0AB 109.5 . . ?
C1AA C0AA H0AC 109.5 . . ?
N1S C1AA C0AA 178.0(10) . . ?

loop_
_geom_bond_atom_site_label_1
_geom_bond_atom_site_label_2
_geom_bond_distance
_geom_bond_site_symmetry_2
_geom_bond_publ_flag
I2 C15 2.082(6) . ?
I3 C20 2.075(6) . ?
I4 C32 2.080(6) . ?
Cr1 N1 2.067(5) . ?
Cr1 N3 2.091(5) . ?
Cr1 N5 2.065(5) . ?
Cr1 N6 2.065(5) . ?
Cr1 N8 2.104(5) . ?
Cr1 N10 2.069(5) . ?
N1 N2 1.373(6) . ?
N1 C2 1.353(7) . ?
N2 C4 1.342(8) . ?
N2 C6 1.450(7) . ?
N3 C7 1.362(7) . ?
N3 C11 1.356(7) . ?
N4 N5 1.376(6) . ?
N4 C12 1.452(7) . ?
N4 C13 1.351(7) . ?
N5 C16 1.353(7) . ?
N6 N7 1.371(7) . ?
N6 C19 1.377(7) . ?
N7 C21 1.354(7) . ?
N7 C23 1.452(8) . ?
N8 C24 1.357(8) . ?
N8 C28 1.357(7) . ?
N9 N10 1.372(6) . ?
N9 C29 1.459(7) . ?
N9 C30 1.351(8) . ?
N10 C33 1.359(7) . ?
C1 H1A 0.9800 . ?
C1 H1B 0.9800 . ?
C1 H1C 0.9800 . ?
C1 C2 1.496(8) . ?
C2 C3 1.438(8) . ?
C3 C4 1.433(9) . ?
C3 I1A 1.984(6) . ?
C3 I1B 2.020(6) . ?
C4 C5 1.484(9) . ?
C5 H5A 0.9800 . ?
C5 H5B 0.9800 . ?
C5 H5C 0.9800 . ?
C6 H6A 0.9900 . ?
C6 H6B 0.9900 . ?
C6 C7 1.496(8) . ?
C7 C8 1.385(8) . ?
C8 H8 0.9500 . ?
C8 C9 1.385(10) . ?
C9 H9 0.9500 . ?
C9 C10 1.395(9) . ?
C10 H10 0.9500 . ?
C10 C11 1.375(8) . ?
C11 C12 1.507(8) . ?
C12 H12A 0.9900 . ?
C12 H12B 0.9900 . ?
C13 C14 1.481(9) . ?
C13 C15 1.371(8) . ?
C14 H14A 0.9800 . ?
C14 H14B 0.9800 . ?
C14 H14C 0.9800 . ?
C15 C16 1.390(8) . ?
C16 C17 1.482(8) . ?
C17 H17A 0.9800 . ?
C17 H17B 0.9800 . ?
C17 H17C 0.9800 . ?
C18 H18A 0.9800 . ?
C18 H18B 0.9800 . ?
C18 H18C 0.9800 . ?
C18 C19 1.489(10) . ?
C19 C20 1.394(9) . ?
C20 C21 1.363(10) . ?
C21 C22 1.481(9) . ?
C22 H22A 0.9800 . ?
C22 H22B 0.9800 . ?
C22 H22C 0.9800 . ?
C23 H23A 0.9900 . ?
C23 H23B 0.9900 . ?
C23 C24 1.492(8) . ?
C24 C25 1.390(9) . ?
C25 H25 0.9500 . ?
C25 C26 1.364(10) . ?
C26 H26 0.9500 . ?
C26 C27 1.381(10) . ?
C27 H27 0.9500 . ?
C27 C28 1.386(8) . ?
C28 C29 1.495(8) . ?
C29 H29A 0.9900 . ?
C29 H29B 0.9900 . ?
C30 C31 1.489(9) . ?
C30 C32 1.367(9) . ?
C31 H31A 0.9800 . ?
C31 H31B 0.9800 . ?
C31 H31C 0.9800 . ?
C32 C33 1.391(8) . ?
C33 C34 1.494(8) . ?
C34 H34A 0.9800 . ?
C34 H34B 0.9800 . ?
C34 H34C 0.9800 . ?
S1 O1 1.435(6) . ?
S1 O2 1.441(6) . ?
S1 O3 1.430(6) . ?
S1 C35 1.811(10) . ?
F1 C35 1.361(14) . ?
F2 C35 1.305(12) . ?
F3 C35 1.281(12) . ?
S2 O4 1.636(9) . ?
S2 O5 1.348(9) . ?
S2 O6 1.393(6) . ?
S2 C36 1.899(13) . ?
F4 C36 1.350(14) . ?
F5 C36 1.352(14) . ?
F6 C36 1.347(14) . ?
S3 O7 1.439(5) . ?
S3 O8 1.441(5) . ?
S3 O9 1.433(5) . ?
S3 C37 1.790(8) . ?
F7 C37 1.267(10) . ?
F8 C37 1.456(8) . ?
F9 C37 1.310(9) . ?
O1S C2S 1.411(12) . ?
O1S C3SA 1.441(13) . ?
O1S C3SB 1.43(2) . ?
C2S H2SA 0.9900 . ?
C2S H2SB 0.9900 . ?
C2S H2SC 0.9900 . ?
C2S H2SD 0.9900 . ?
C2S C1SA 1.49(2) . ?
C2S C1SB 1.51(2) . ?
C4S H4SA 0.9800 . ?
C4S H4SB 0.9800 . ?
C4S H4SC 0.9800 . ?
C4S H4SD 0.9800 . ?
C4S H4SE 0.9800 . ?
C4S H4SF 0.9800 . ?
C4S C3SA 1.490(18) . ?
C4S C3SB 1.54(5) . ?
C1SA H1SA 0.9800 . ?
C1SA H1SB 0.9800 . ?
C1SA H1SC 0.9800 . ?
C3SA H3SA 0.9900 . ?
C3SA H3SB 0.9900 . ?
C1SB H1SD 0.9800 . ?
C1SB H1SE 0.9800 . ?
C1SB H1SF 0.9800 . ?
C3SB H3SC 0.9900 . ?
C3SB H3SD 0.9900 . ?
N1S C1AA 1.131(11) . ?
C0AA H0AA 0.9800 . ?
C0AA H0AB 0.9800 . ?
C0AA H0AC 0.9800 . ?
C0AA C1AA 1.451(13) . ?

loop_
_geom_torsion_atom_site_label_1
_geom_torsion_atom_site_label_2
_geom_torsion_atom_site_label_3
_geom_torsion_atom_site_label_4
_geom_torsion
_geom_torsion_site_symmetry_1
_geom_torsion_site_symmetry_2
_geom_torsion_site_symmetry_3
_geom_torsion_site_symmetry_4
_geom_torsion_publ_flag
I2 C15 C16 N5 -175.5(4) . . . . ?
I2 C15 C16 C17 7.0(9) . . . . ?
I3 C20 C21 N7 -179.2(4) . . . . ?
I3 C20 C21 C22 5.4(10) . . . . ?
I4 C32 C33 N10 -179.5(4) . . . . ?
I4 C32 C33 C34 1.7(10) . . . . ?
Cr1 N1 N2 C4 -173.2(4) . . . . ?
Cr1 N1 N2 C6 5.1(6) . . . . ?
Cr1 N1 C2 C1 -9.5(9) . . . . ?
Cr1 N1 C2 C3 171.7(4) . . . . ?
Cr1 N3 C7 C6 -5.6(7) . . . . ?
Cr1 N3 C7 C8 172.8(5) . . . . ?
Cr1 N3 C11 C10 -173.5(5) . . . . ?
Cr1 N3 C11 C12 6.2(7) . . . . ?
Cr1 N5 C16 C15 167.1(4) . . . . ?
Cr1 N5 C16 C17 -15.3(9) . . . . ?
Cr1 N6 N7 C21 -162.5(4) . . . . ?
Cr1 N6 N7 C23 18.7(7) . . . . ?
Cr1 N6 C19 C18 -22.0(9) . . . . ?
Cr1 N6 C19 C20 160.1(4) . . . . ?
Cr1 N8 C24 C23 3.8(7) . . . . ?
Cr1 N8 C24 C25 -176.8(5) . . . . ?
Cr1 N8 C28 C27 178.8(5) . . . . ?
Cr1 N8 C28 C29 0.1(7) . . . . ?
Cr1 N10 C33 C32 170.2(4) . . . . ?
Cr1 N10 C33 C34 -11.1(10) . . . . ?
N1 N2 C4 C3 0.6(7) . . . . ?
N1 N2 C4 C5 -178.8(6) . . . . ?
N1 N2 C6 C7 -60.4(7) . . . . ?
N1 C2 C3 C4 -0.8(7) . . . . ?
N1 C2 C3 I1A 173.1(5) . . . . ?
N1 C2 C3 I1B -171.3(4) . . . . ?
N2 N1 C2 C1 -180.0(6) . . . . ?
N2 N1 C2 C3 1.2(6) . . . . ?
N2 C6 C7 N3 60.2(7) . . . . ?
N2 C6 C7 C8 -118.2(6) . . . . ?
N3 C7 C8 C9 1.0(11) . . . . ?
N3 C11 C12 N4 50.2(7) . . . . ?
N4 N5 C16 C15 -0.5(6) . . . . ?
N4 N5 C16 C17 177.1(5) . . . . ?
N4 C13 C15 I2 175.5(4) . . . . ?
N4 C13 C15 C16 -1.1(7) . . . . ?
N5 N4 C12 C11 -60.5(7) . . . . ?
N5 N4 C13 C14 -179.4(6) . . . . ?
N5 N4 C13 C15 0.8(6) . . . . ?
N6 N7 C21 C20 -1.5(7) . . . . ?
N6 N7 C21 C22 174.5(5) . . . . ?
N6 N7 C23 C24 -68.7(7) . . . . ?
N6 C19 C20 I3 179.7(4) . . . . ?
N6 C19 C20 C21 -1.2(7) . . . . ?
N7 N6 C19 C18 178.1(6) . . . . ?
N7 N6 C19 C20 0.2(6) . . . . ?
N7 C23 C24 N8 53.9(7) . . . . ?
N7 C23 C24 C25 -125.5(6) . . . . ?
N8 C24 C25 C26 -2.9(11) . . . . ?
N8 C28 C29 N9 56.7(7) . . . . ?
N9 N10 C33 C32 0.0(6) . . . . ?
N9 N10 C33 C34 178.8(6) . . . . ?
N9 C30 C32 I4 179.5(4) . . . . ?
N9 C30 C32 C33 -0.1(7) . . . . ?
N10 N9 C29 C28 -63.9(7) . . . . ?
N10 N9 C30 C31 -179.2(6) . . . . ?
N10 N9 C30 C32 0.2(7) . . . . ?
C1 C2 C3 C4 -179.7(6) . . . . ?
C1 C2 C3 I1A -5.8(10) . . . . ?
C1 C2 C3 I1B 9.9(9) . . . . ?
C2 N1 N2 C4 -1.1(6) . . . . ?
C2 N1 N2 C6 177.2(5) . . . . ?
C2 C3 C4 N2 0.1(7) . . . . ?
C2 C3 C4 C5 179.4(7) . . . . ?
C4 N2 C6 C7 117.7(6) . . . . ?
C6 N2 C4 C3 -177.6(5) . . . . ?
C6 N2 C4 C5 3.1(10) . . . . ?
C6 C7 C8 C9 179.4(7) . . . . ?
C7 N3 C11 C10 1.2(9) . . . . ?
C7 N3 C11 C12 -179.0(5) . . . . ?
C7 C8 C9 C10 0.6(13) . . . . ?
C8 C9 C10 C11 -1.3(13) . . . . ?
C9 C10 C11 N3 0.4(11) . . . . ?
C9 C10 C11 C12 -179.3(7) . . . . ?
C10 C11 C12 N4 -130.0(6) . . . . ?
C11 N3 C7 C6 179.6(5) . . . . ?
C11 N3 C7 C8 -2.0(9) . . . . ?
C12 N4 N5 Cr1 9.7(6) . . . . ?
C12 N4 N5 C16 179.6(5) . . . . ?
C12 N4 C13 C14 0.9(9) . . . . ?
C12 N4 C13 C15 -179.0(5) . . . . ?
C13 N4 N5 Cr1 -170.1(4) . . . . ?
C13 N4 N5 C16 -0.2(6) . . . . ?
C13 N4 C12 C11 119.3(6) . . . . ?
C13 C15 C16 N5 1.0(7) . . . . ?
C13 C15 C16 C17 -176.6(6) . . . . ?
C14 C13 C15 I2 -4.4(10) . . . . ?
C14 C13 C15 C16 179.1(6) . . . . ?
C18 C19 C20 I3 1.9(10) . . . . ?
C18 C19 C20 C21 -179.0(6) . . . . ?
C19 N6 N7 C21 0.8(6) . . . . ?
C19 N6 N7 C23 -178.0(5) . . . . ?
C19 C20 C21 N7 1.6(7) . . . . ?
C19 C20 C21 C22 -173.8(7) . . . . ?
C21 N7 C23 C24 112.7(6) . . . . ?
C23 N7 C21 C20 177.2(6) . . . . ?
C23 N7 C21 C22 -6.8(9) . . . . ?
C23 C24 C25 C26 176.5(7) . . . . ?
C24 N8 C28 C27 -0.5(8) . . . . ?
C24 N8 C28 C29 -179.3(5) . . . . ?
C24 C25 C26 C27 1.2(11) . . . . ?
C25 C26 C27 C28 0.8(11) . . . . ?
C26 C27 C28 N8 -1.1(10) . . . . ?
C26 C27 C28 C29 177.6(6) . . . . ?
C27 C28 C29 N9 -122.1(6) . . . . ?
C28 N8 C24 C23 -176.9(5) . . . . ?
C28 N8 C24 C25 2.5(9) . . . . ?
C29 N9 N10 Cr1 10.4(7) . . . . ?
C29 N9 N10 C33 -177.6(5) . . . . ?
C29 N9 C30 C31 -1.9(10) . . . . ?
C29 N9 C30 C32 177.4(6) . . . . ?
C30 N9 N10 Cr1 -172.1(4) . . . . ?
C30 N9 N10 C33 -0.1(7) . . . . ?
C30 N9 C29 C28 119.0(6) . . . . ?
C30 C32 C33 N10 0.1(7) . . . . ?
C30 C32 C33 C34 -178.7(6) . . . . ?
C31 C30 C32 I4 -1.3(11) . . . . ?
C31 C30 C32 C33 179.2(7) . . . . ?
I1A C3 C4 N2 -174.5(4) . . . . ?
I1A C3 C4 C5 4.8(10) . . . . ?
I1B C3 C4 N2 169.8(5) . . . . ?
I1B C3 C4 C5 -10.9(11) . . . . ?
O1 S1 C35 F1 -62.0(8) . . . . ?
O1 S1 C35 F2 179.5(8) . . . . ?
O1 S1 C35 F3 55.2(10) . . . . ?
O2 S1 C35 F1 179.5(7) . . . . ?
O2 S1 C35 F2 61.0(9) . . . . ?
O2 S1 C35 F3 -63.3(9) . . . . ?
O3 S1 C35 F1 59.1(8) . . . . ?
O3 S1 C35 F2 -59.4(9) . . . . ?
O3 S1 C35 F3 176.3(9) . . . . ?
O4 S2 C36 F4 65.3(10) . . . . ?
O4 S2 C36 F5 -60.1(10) . . . . ?
O4 S2 C36 F6 -177.1(8) . . . . ?
O5 S2 C36 F4 177.9(9) . . . . ?
O5 S2 C36 F5 52.5(11) . . . . ?
O5 S2 C36 F6 -64.5(10) . . . . ?
O6 S2 C36 F4 -45.3(10) . . . . ?
O6 S2 C36 F5 -170.7(9) . . . . ?
O6 S2 C36 F6 72.3(9) . . . . ?
O7 S3 C37 F7 56.8(6) . . . . ?
O7 S3 C37 F8 -59.4(6) . . . . ?
O7 S3 C37 F9 -173.4(6) . . . . ?
O8 S3 C37 F7 -63.3(6) . . . . ?
O8 S3 C37 F8 -179.5(5) . . . . ?
O8 S3 C37 F9 66.5(6) . . . . ?
O9 S3 C37 F7 177.8(6) . . . . ?
O9 S3 C37 F8 61.6(6) . . . . ?
O9 S3 C37 F9 -52.3(7) . . . . ?
C2S O1S C3SA C4S -162.2(10) . . . . ?
C2S O1S C3SB C4S 163(2) . . . . ?
C3SA O1S C2S C1SA 71.0(19) . . . . ?
C3SA O1S C2S C1SB 111(2) . . . . ?
C3SA O1S C3SB C4S 61(3) . . . . ?
C3SA C4S C3SB O1S -63(2) . . . . ?
C3SB O1S C2S C1SA 29(3) . . . . ?
C3SB O1S C2S C1SB 69(4) . . . . ?
C3SB O1S C3SA C4S -66(3) . . . . ?
C3SB C4S C3SA O1S 63.0(19) . . . . ?
